data_4334616
loop_
_publ_author_name
'Emily V. Eames'
'Ra\'ul Hern\'andez S\'anchez'
'Theodore A. Betley'

_publ_section_title
;
 Metal Atom Lability in Polynuclear Complexes
;
_journal_name_full 'Inorganic Chemistry'
_journal_page_first 5006
_journal_page_last 5012
_journal_paper_doi 10.1021/ic302694y
_journal_volume 52
_journal_year 2013
_chemical_formula_sum 'C92 H87 Cl2 Co2 Fe4 N17'
_chemical_formula_weight 1842.95
_chemical_name_systematic
; 
 ? 
;
_space_group_IT_number 2
_symmetry_cell_setting triclinic
_symmetry_space_group_name_Hall '-P 1'
_symmetry_space_group_name_H-M 'P -1'
_atom_sites_solution_hydrogens geom
_atom_sites_solution_primary direct
_atom_sites_solution_secondary difmap
_audit_creation_method SHELXL-97
_cell_angle_alpha 72.228(4)
_cell_angle_beta 86.533(4)
_cell_angle_gamma 76.061(3)
_cell_formula_units_Z 2
_cell_length_a 12.740(3)
_cell_length_b 18.127(3)
_cell_length_c 19.225(4)
_cell_measurement_reflns_used 10759
_cell_measurement_temperature 100(2)
_cell_measurement_theta_max 27.411
_cell_measurement_theta_min 2.1905
_cell_volume 4103.0(15)
_computing_cell_refinement 'Bruker SAINT'
_computing_data_collection 'Bruker SMART'
_computing_data_reduction 'Bruker SAINT'
_computing_molecular_graphics XP
_computing_publication_material XCIF
_computing_structure_refinement 'SHELXL-97 (Sheldrick, 2008)'
_computing_structure_solution 'SHELXS-97 (Sheldrick, 2008)'
_diffrn_ambient_temperature 100(2)
_diffrn_measured_fraction_theta_full 0.993
_diffrn_measured_fraction_theta_max 0.993
_diffrn_measurement_device_type 'CCD area detector'
_diffrn_measurement_method 'phi and omega scans'
_diffrn_radiation_monochromator graphite
_diffrn_radiation_source 'fine-focus sealed tube'
_diffrn_radiation_type MoK\a
_diffrn_radiation_wavelength 0.71073
_diffrn_reflns_av_R_equivalents 0.0578
_diffrn_reflns_av_sigmaI/netI 0.0668
_diffrn_reflns_limit_h_max 16
_diffrn_reflns_limit_h_min -16
_diffrn_reflns_limit_k_max 23
_diffrn_reflns_limit_k_min -23
_diffrn_reflns_limit_l_max 24
_diffrn_reflns_limit_l_min -24
_diffrn_reflns_number 68869
_diffrn_reflns_theta_full 27.59
_diffrn_reflns_theta_max 27.59
_diffrn_reflns_theta_min 1.38
_exptl_absorpt_coefficient_mu 1.208
_exptl_absorpt_correction_T_max 0.8991
_exptl_absorpt_correction_T_min 0.8210
_exptl_absorpt_correction_type multi-scan
_exptl_absorpt_process_details 'SADABS (Bruker AXS, 2004)'
_exptl_crystal_colour brown
_exptl_crystal_density_diffrn 1.492
_exptl_crystal_description plate
_exptl_crystal_F_000 1900
_exptl_crystal_size_max 0.17
_exptl_crystal_size_mid 0.16
_exptl_crystal_size_min 0.09
_refine_diff_density_max 0.832
_refine_diff_density_min -0.603
_refine_diff_density_rms 0.088
_refine_ls_extinction_method none
_refine_ls_goodness_of_fit_ref 1.009
_refine_ls_hydrogen_treatment riding
_refine_ls_matrix_type full
_refine_ls_number_parameters 1061
_refine_ls_number_reflns 18902
_refine_ls_number_restraints 0
_refine_ls_restrained_S_all 1.009
_refine_ls_R_factor_all 0.0928
_refine_ls_R_factor_gt 0.0413
_refine_ls_shift/su_max 0.006
_refine_ls_shift/su_mean 0.000
_refine_ls_structure_factor_coef Fsqd
_refine_ls_weighting_details 'calc w=1/[\s^2^(Fo^2^)+(0.0405P)^2^+1.3357P] where P=(Fo^2^+2Fc^2^)/3'
_refine_ls_weighting_scheme calc
_refine_ls_wR_factor_gt 0.0843
_refine_ls_wR_factor_ref 0.1009
_reflns_number_gt 11549
_reflns_number_total 18902
_reflns_threshold_expression >2sigma(I)
_cod_data_source_file ic302694y_si_002_3.cif
_cod_data_source_block Fe2CoLClacn
_cod_original_cell_volume 4102.9(14)
_cod_database_code 4334616

loop_
_symmetry_equiv_pos_as_xyz
'x, y, z'
'-x, -y, -z'

loop_
_atom_site_label
_atom_site_type_symbol
_atom_site_fract_x
_atom_site_fract_y
_atom_site_fract_z
_atom_site_U_iso_or_equiv
_atom_site_adp_type
_atom_site_occupancy
_atom_site_symmetry_multiplicity
_atom_site_calc_flag
_atom_site_refinement_flags
_atom_site_disorder_assembly
_atom_site_disorder_group
C3S C 0.4944(3) 0.9059(2) 0.10130(19) 0.0264(8) Uani 1 1 d . . .
C4S C 0.5879(3) 0.8910(2) 0.05487(19) 0.0321(8) Uani 1 1 d . . .
H4SA H 0.5879 0.9394 0.0143 0.048 Uiso 1 1 calc R . .
H4SB H 0.5835 0.8477 0.0354 0.048 Uiso 1 1 calc R . .
H4SC H 0.6547 0.8758 0.0838 0.048 Uiso 1 1 calc R . .
N2S N 0.4216(2) 0.91605(18) 0.13715(16) 0.0334(7) Uani 1 1 d . . .
C5S C 0.9827(3) 0.0749(3) 0.3798(3) 0.0574(13) Uani 1 1 d . . .
N3S N 1.0593(4) 0.0765(3) 0.4043(4) 0.114(2) Uani 1 1 d . . .
C6S C 0.8869(3) 0.0736(3) 0.3460(3) 0.0619(14) Uani 1 1 d . . .
H6SA H 0.8697 0.1194 0.3020 0.093 Uiso 1 1 calc R . .
H6SB H 0.8268 0.0761 0.3801 0.093 Uiso 1 1 calc R . .
H6SC H 0.8983 0.0242 0.3327 0.093 Uiso 1 1 calc R . .
C1S C 0.6726(3) 0.0497(2) 0.1148(2) 0.0296(8) Uani 1 1 d . . .
C2S C 0.7026(3) 0.0335(2) 0.1911(2) 0.0420(10) Uani 1 1 d . . .
H2SA H 0.7625 0.0579 0.1934 0.063 Uiso 1 1 calc R . .
H2SB H 0.7249 -0.0242 0.2142 0.063 Uiso 1 1 calc R . .
H2SC H 0.6403 0.0560 0.2169 0.063 Uiso 1 1 calc R . .
N1S N 0.6489(2) 0.06324(18) 0.05481(18) 0.0354(7) Uani 1 1 d . . .
C1B C 0.4140(2) 0.72259(19) 0.08906(17) 0.0202(7) Uani 1 1 d . . .
H1BA H 0.4601 0.6950 0.1327 0.030 Uiso 1 1 calc R . .
H1BB H 0.4216 0.7777 0.0698 0.030 Uiso 1 1 calc R . .
H1BC H 0.4360 0.6953 0.0519 0.030 Uiso 1 1 calc R . .
C2B C 0.2948(2) 0.72237(18) 0.10916(17) 0.0174(7) Uani 1 1 d . . .
C3B C 0.2880(2) 0.63527(17) 0.13380(17) 0.0160(7) Uani 1 1 d . B .
H3BA H 0.3118 0.6121 0.0934 0.019 Uiso 1 1 calc R . .
H3BB H 0.3386 0.6057 0.1756 0.019 Uiso 1 1 calc R . .
C4B C 0.2676(2) 0.76081(18) 0.17015(16) 0.0169(7) Uani 1 1 d . B .
H4BA H 0.3203 0.7313 0.2107 0.020 Uiso 1 1 calc R . .
H4BB H 0.2777 0.8159 0.1517 0.020 Uiso 1 1 calc R . .
C5B C 0.2303(2) 0.77039(18) 0.03810(16) 0.0167(7) Uani 1 1 d . B .
H5BA H 0.2379 0.8260 0.0253 0.020 Uiso 1 1 calc R . .
H5BB H 0.2641 0.7485 -0.0014 0.020 Uiso 1 1 calc R . .
C6B C 0.1660(2) 0.54526(17) 0.16805(15) 0.0140(6) Uani 1 1 d . B .
C7B C 0.2417(2) 0.47951(17) 0.16071(16) 0.0160(7) Uani 1 1 d . . .
H7B H 0.3153 0.4815 0.1519 0.019 Uiso 1 1 calc R . .
C8B C 0.2081(2) 0.41004(19) 0.16647(16) 0.0198(7) Uani 1 1 d . . .
H8B H 0.2593 0.3643 0.1615 0.024 Uiso 1 1 calc R . .
C9B C 0.1013(2) 0.40725(18) 0.17934(16) 0.0183(7) Uani 1 1 d . . .
H9B H 0.0793 0.3600 0.1818 0.022 Uiso 1 1 calc R . .
C10B C 0.0251(2) 0.47307(18) 0.18880(16) 0.0168(7) Uani 1 1 d . . .
H10B H -0.0483 0.4706 0.1981 0.020 Uiso 1 1 calc R . .
C11B C 0.0577(2) 0.54190(17) 0.18443(15) 0.0132(6) Uani 1 1 d . B .
C12B C -0.1191(2) 0.62225(18) 0.20495(16) 0.0150(6) Uani 1 1 d . B .
C13B C -0.1985(2) 0.68549(18) 0.16538(17) 0.0177(7) Uani 1 1 d . . .
H13B H -0.1793 0.7254 0.1252 0.021 Uiso 1 1 calc R . .
C14B C -0.3063(2) 0.69051(19) 0.18452(17) 0.0213(7) Uani 1 1 d . . .
H14B H -0.3605 0.7337 0.1568 0.026 Uiso 1 1 calc R . .
C15B C -0.3356(2) 0.63377(19) 0.24310(17) 0.0212(7) Uani 1 1 d . . .
H15B H -0.4096 0.6375 0.2556 0.025 Uiso 1 1 calc R . .
C16B C -0.2562(2) 0.57097(18) 0.28382(17) 0.0180(7) Uani 1 1 d . . .
H16B H -0.2758 0.5316 0.3244 0.022 Uiso 1 1 calc R . .
C17B C -0.1485(2) 0.56582(18) 0.26526(16) 0.0179(7) Uani 1 1 d . . .
H17B H -0.0942 0.5235 0.2939 0.022 Uiso 1 1 calc R . .
C18B C 0.1330(2) 0.80212(18) 0.25500(16) 0.0166(7) Uani 1 1 d . B .
C19B C 0.1795(2) 0.86056(19) 0.26387(17) 0.0216(7) Uani 1 1 d . . .
H19B H 0.2369 0.8760 0.2333 0.026 Uiso 1 1 calc R . .
C20B C 0.1417(3) 0.8961(2) 0.31764(18) 0.0256(8) Uani 1 1 d . . .
H20B H 0.1725 0.9367 0.3234 0.031 Uiso 1 1 calc R . .
C21B C 0.0590(3) 0.87303(19) 0.36334(18) 0.0257(8) Uani 1 1 d . . .
H21B H 0.0336 0.8981 0.3999 0.031 Uiso 1 1 calc R . .
C22B C 0.0132(2) 0.81362(19) 0.35593(17) 0.0213(7) Uani 1 1 d . . .
H22B H -0.0439 0.7985 0.3870 0.026 Uiso 1 1 calc R . .
C23B C 0.0514(2) 0.77602(18) 0.30258(16) 0.0166(7) Uani 1 1 d . B .
C24B C -0.0643(2) 0.68537(18) 0.33795(16) 0.0161(6) Uani 1 1 d . B .
C25B C -0.1722(2) 0.72606(19) 0.32339(17) 0.0210(7) Uani 1 1 d . . .
H25B H -0.1908 0.7718 0.2820 0.025 Uiso 1 1 calc R . .
C26B C -0.2521(3) 0.6998(2) 0.36929(18) 0.0258(8) Uani 1 1 d . . .
H26B H -0.3256 0.7274 0.3591 0.031 Uiso 1 1 calc R . .
C27B C -0.2258(3) 0.6334(2) 0.43021(18) 0.0256(8) Uani 1 1 d . . .
H27B H -0.2811 0.6156 0.4616 0.031 Uiso 1 1 calc R . .
C28B C -0.1187(3) 0.5933(2) 0.44498(17) 0.0243(8) Uani 1 1 d . . .
H28B H -0.1002 0.5479 0.4867 0.029 Uiso 1 1 calc R . .
C29B C -0.0385(2) 0.61938(18) 0.39905(17) 0.0196(7) Uani 1 1 d . . .
H29B H 0.0349 0.5917 0.4095 0.023 Uiso 1 1 calc R . .
C30B C 0.0634(2) 0.80766(17) -0.03176(16) 0.0147(6) Uani 1 1 d . B .
C31B C 0.0865(2) 0.87362(19) -0.08348(16) 0.0192(7) Uani 1 1 d . . .
H31B H 0.1376 0.8992 -0.0727 0.023 Uiso 1 1 calc R . .
C32B C 0.0343(2) 0.9023(2) -0.15164(17) 0.0234(7) Uani 1 1 d . . .
H32B H 0.0480 0.9486 -0.1868 0.028 Uiso 1 1 calc R . .
C33B C -0.0375(2) 0.8632(2) -0.16783(17) 0.0228(7) Uani 1 1 d . . .
H33B H -0.0701 0.8816 -0.2151 0.027 Uiso 1 1 calc R . .
C34B C -0.0626(2) 0.79773(19) -0.11616(17) 0.0210(7) Uani 1 1 d . . .
H34B H -0.1128 0.7720 -0.1279 0.025 Uiso 1 1 calc R . .
C35B C -0.0136(2) 0.76950(18) -0.04637(16) 0.0158(6) Uani 1 1 d . B .
C36B C -0.1118(2) 0.66627(18) 0.00710(16) 0.0157(7) Uani 1 1 d . B .
C37B C -0.2192(2) 0.70776(19) -0.01168(16) 0.0205(7) Uani 1 1 d . . .
H37B H -0.2371 0.7643 -0.0285 0.025 Uiso 1 1 calc R . .
C38B C -0.2993(3) 0.6665(2) -0.00581(18) 0.0283(8) Uani 1 1 d . . .
H38B H -0.3719 0.6950 -0.0184 0.034 Uiso 1 1 calc R . .
C39B C -0.2742(3) 0.5841(2) 0.01835(18) 0.0294(9) Uani 1 1 d . . .
H39B H -0.3299 0.5561 0.0237 0.035 Uiso 1 1 calc R . .
C40B C -0.1678(3) 0.5424(2) 0.03466(17) 0.0254(8) Uani 1 1 d . . .
H40B H -0.1500 0.4858 0.0500 0.030 Uiso 1 1 calc R . .
C41B C -0.0876(2) 0.58360(18) 0.02841(16) 0.0201(7) Uani 1 1 d . . .
H41B H -0.0147 0.5548 0.0389 0.024 Uiso 1 1 calc R . .
C42B C 0.1348(2) 0.97353(19) 0.06786(17) 0.0195(7) Uani 1 1 d . B .
C43B C 0.1907(2) 1.03709(19) 0.05090(18) 0.0243(8) Uani 1 1 d . . .
H43D H 0.1978 1.0575 -0.0022 0.036 Uiso 1 1 calc R . .
H43E H 0.2628 1.0168 0.0739 0.036 Uiso 1 1 calc R . .
H43F H 0.1496 1.0801 0.0695 0.036 Uiso 1 1 calc R . .
N1B N 0.17983(18) 0.62416(14) 0.15548(13) 0.0150(5) Uani 1 1 d . . .
N2B N 0.15749(18) 0.76391(14) 0.19985(13) 0.0162(6) Uani 1 1 d . . .
N3B N 0.11294(18) 0.77196(15) 0.03876(13) 0.0148(5) Uani 1 1 d . . .
N4B N -0.00835(18) 0.61766(14) 0.18483(13) 0.0148(5) Uani 1 1 d . . .
N5B N 0.01986(19) 0.71237(14) 0.29152(13) 0.0160(5) Uani 1 1 d . . .
N6B N -0.02877(18) 0.70483(14) 0.01061(13) 0.0147(5) Uani 1 1 d . . .
N7B N 0.0930(2) 0.92205(16) 0.08139(15) 0.0239(6) Uani 1 1 d . . .
Cl1B Cl -0.13684(6) 0.87297(5) 0.13760(4) 0.02413(18) Uani 1 1 d . . .
C1A C 0.0689(2) 0.27348(19) 0.42270(18) 0.0209(7) Uani 1 1 d . . .
H1AA H 0.0499 0.2979 0.4621 0.031 Uiso 1 1 calc R . .
H1AB H 0.0589 0.2189 0.4391 0.031 Uiso 1 1 calc R . .
H1AC H 0.0221 0.3046 0.3800 0.031 Uiso 1 1 calc R . .
C2A C 0.1881(2) 0.27196(18) 0.40187(17) 0.0175(7) Uani 1 1 d . . .
C3A C 0.1968(2) 0.35834(18) 0.37484(17) 0.0170(7) Uani 1 1 d . A .
H3AA H 0.1462 0.3872 0.3330 0.020 Uiso 1 1 calc R . .
H3AB H 0.1738 0.3831 0.4143 0.020 Uiso 1 1 calc R . .
C4A C 0.2536(2) 0.22430(18) 0.47255(16) 0.0165(7) Uani 1 1 d . A .
H4AA H 0.2227 0.2479 0.5116 0.020 Uiso 1 1 calc R . .
H4AB H 0.2434 0.1692 0.4870 0.020 Uiso 1 1 calc R . .
C5A C 0.2123(2) 0.23217(19) 0.34122(16) 0.0176(7) Uani 1 1 d . A .
H5AA H 0.2020 0.1772 0.3608 0.021 Uiso 1 1 calc R . .
H5AB H 0.1586 0.2614 0.3012 0.021 Uiso 1 1 calc R . .
C6A C 0.3215(2) 0.44621(18) 0.33824(16) 0.0155(7) Uani 1 1 d . A .
C7A C 0.2477(2) 0.51294(18) 0.34479(16) 0.0175(7) Uani 1 1 d . . .
H7A H 0.1739 0.5118 0.3540 0.021 Uiso 1 1 calc R . .
C8A C 0.2824(2) 0.58222(18) 0.33782(16) 0.0192(7) Uani 1 1 d . . .
H8A H 0.2321 0.6287 0.3420 0.023 Uiso 1 1 calc R . .
C9A C 0.3902(2) 0.58310(18) 0.32475(16) 0.0186(7) Uani 1 1 d . . .
H9A H 0.4139 0.6298 0.3219 0.022 Uiso 1 1 calc R . .
C10A C 0.4644(2) 0.51672(17) 0.31569(16) 0.0162(7) Uani 1 1 d . . .
H10A H 0.5379 0.5184 0.3058 0.019 Uiso 1 1 calc R . .
C11A C 0.4305(2) 0.44812(17) 0.32124(15) 0.0136(6) Uani 1 1 d . A .
C12A C 0.6055(2) 0.36442(18) 0.30162(16) 0.0150(6) Uani 1 1 d . A .
C13A C 0.6826(2) 0.30009(18) 0.34226(16) 0.0167(7) Uani 1 1 d . . .
H13A H 0.6610 0.2608 0.3820 0.020 Uiso 1 1 calc R . .
C14A C 0.7920(2) 0.2927(2) 0.32506(18) 0.0214(7) Uani 1 1 d . . .
H14A H 0.8447 0.2491 0.3537 0.026 Uiso 1 1 calc R . .
C15A C 0.8237(2) 0.34881(19) 0.26648(18) 0.0218(7) Uani 1 1 d . . .
H15A H 0.8982 0.3441 0.2550 0.026 Uiso 1 1 calc R . .
C16A C 0.7469(2) 0.41161(19) 0.22474(17) 0.0199(7) Uani 1 1 d . . .
H16A H 0.7687 0.4497 0.1840 0.024 Uiso 1 1 calc R . .
C17A C 0.6380(2) 0.41985(18) 0.24151(16) 0.0174(7) Uani 1 1 d . . .
H17A H 0.5857 0.4631 0.2121 0.021 Uiso 1 1 calc R . .
C18A C 0.4245(2) 0.18437(18) 0.53994(16) 0.0176(7) Uani 1 1 d . A .
C19A C 0.4028(3) 0.1187(2) 0.59289(18) 0.0253(8) Uani 1 1 d . . .
H19A H 0.3506 0.0931 0.5837 0.030 Uiso 1 1 calc R . .
C20A C 0.4575(3) 0.0905(2) 0.65955(19) 0.0319(9) Uani 1 1 d . . .
H20A H 0.4451 0.0441 0.6952 0.038 Uiso 1 1 calc R . .
C21A C 0.5305(3) 0.1301(2) 0.67432(18) 0.0292(8) Uani 1 1 d . . .
H21A H 0.5646 0.1122 0.7211 0.035 Uiso 1 1 calc R . .
C22A C 0.5538(2) 0.19496(19) 0.62175(17) 0.0211(7) Uani 1 1 d . . .
H22A H 0.6040 0.2214 0.6323 0.025 Uiso 1 1 calc R . .
C23A C 0.5034(2) 0.22213(18) 0.55244(16) 0.0161(6) Uani 1 1 d . A .
C24A C 0.6004(2) 0.32515(18) 0.49687(16) 0.0162(7) Uani 1 1 d . A .
C25A C 0.7084(2) 0.28436(19) 0.51488(17) 0.0206(7) Uani 1 1 d . . .
H25A H 0.7268 0.2278 0.5314 0.025 Uiso 1 1 calc R . .
C26A C 0.7881(2) 0.3257(2) 0.50877(17) 0.0238(8) Uani 1 1 d . . .
H26A H 0.8607 0.2973 0.5216 0.029 Uiso 1 1 calc R . .
C27A C 0.7630(3) 0.4081(2) 0.48406(17) 0.0264(8) Uani 1 1 d . . .
H27A H 0.8186 0.4363 0.4781 0.032 Uiso 1 1 calc R . .
C28A C 0.6568(3) 0.4492(2) 0.46809(17) 0.0249(8) Uani 1 1 d . . .
H28A H 0.6389 0.5058 0.4523 0.030 Uiso 1 1 calc R . .
C29A C 0.5759(2) 0.40806(19) 0.47492(16) 0.0196(7) Uani 1 1 d . . .
H29A H 0.5029 0.4369 0.4645 0.024 Uiso 1 1 calc R . .
C30A C 0.3433(2) 0.18969(18) 0.25538(16) 0.0159(6) Uani 1 1 d . A .
C31A C 0.2961(2) 0.13004(18) 0.24943(17) 0.0197(7) Uani 1 1 d . . .
H31A H 0.2400 0.1150 0.2815 0.024 Uiso 1 1 calc R . .
C32A C 0.3317(2) 0.09288(19) 0.19651(17) 0.0218(7) Uani 1 1 d . . .
H32A H 0.3011 0.0512 0.1932 0.026 Uiso 1 1 calc R . .
C33A C 0.4116(2) 0.11594(19) 0.14816(17) 0.0213(7) Uani 1 1 d . . .
H33A H 0.4352 0.0900 0.1120 0.026 Uiso 1 1 calc R . .
C34A C 0.4571(2) 0.17660(18) 0.15248(17) 0.0190(7) Uani 1 1 d . . .
H34A H 0.5113 0.1924 0.1189 0.023 Uiso 1 1 calc R . .
C35A C 0.4235(2) 0.21467(18) 0.20606(16) 0.0158(6) Uani 1 1 d . A .
C36A C 0.5441(2) 0.30253(18) 0.16909(16) 0.0173(7) Uani 1 1 d . A .
C37A C 0.6507(2) 0.25990(19) 0.18404(17) 0.0189(7) Uani 1 1 d . . .
H37A H 0.6673 0.2137 0.2252 0.023 Uiso 1 1 calc R . .
C38A C 0.7330(2) 0.28452(19) 0.13915(17) 0.0222(7) Uani 1 1 d . . .
H38A H 0.8058 0.2553 0.1498 0.027 Uiso 1 1 calc R . .
C39A C 0.7091(3) 0.3519(2) 0.07857(17) 0.0237(8) Uani 1 1 d . . .
H39A H 0.7654 0.3692 0.0480 0.028 Uiso 1 1 calc R . .
C40A C 0.6028(3) 0.39355(19) 0.06316(18) 0.0238(7) Uani 1 1 d . . .
H40A H 0.5858 0.4390 0.0213 0.029 Uiso 1 1 calc R . .
C41A C 0.5207(2) 0.36924(18) 0.10850(16) 0.0176(7) Uani 1 1 d . . .
H41A H 0.4479 0.3986 0.0979 0.021 Uiso 1 1 calc R . .
C42A C 0.3443(2) 0.01557(19) 0.44174(17) 0.0206(7) Uani 1 1 d . A .
C43A C 0.2963(3) -0.05254(19) 0.45529(19) 0.0300(8) Uani 1 1 d . . .
H43A H 0.3200 -0.0794 0.4179 0.045 Uiso 1 1 calc R . .
H43B H 0.2173 -0.0344 0.4535 0.045 Uiso 1 1 calc R . .
H43C H 0.3194 -0.0898 0.5036 0.045 Uiso 1 1 calc R . .
N1A N 0.30528(18) 0.36820(14) 0.35225(13) 0.0143(5) Uani 1 1 d . . .
N2A N 0.37207(18) 0.22005(15) 0.46981(13) 0.0157(6) Uani 1 1 d . . .
N3A N 0.32160(18) 0.22844(15) 0.31013(13) 0.0154(5) Uani 1 1 d . . .
N4A N 0.49390(18) 0.37155(14) 0.32128(13) 0.0144(5) Uani 1 1 d . . .
N5A N 0.51707(18) 0.28657(15) 0.49457(13) 0.0155(5) Uani 1 1 d . . .
N6A N 0.45875(19) 0.27797(15) 0.21553(13) 0.0160(6) Uani 1 1 d . . .
N7A N 0.3806(2) 0.06938(16) 0.42981(15) 0.0236(6) Uani 1 1 d . . .
Cl1A Cl 0.60962(6) 0.10914(5) 0.36517(4) 0.02375(18) Uani 1 1 d . . .
Fe1A Fe 0.44418(3) 0.17293(3) 0.38873(2) 0.01655(10) Uani 1 1 d . A .
Fe2A Fe 0.39977(3) 0.30996(2) 0.29509(2) 0.01313(10) Uani 0.50 1 d P A 1
Co2A Co 0.39977(3) 0.30996(2) 0.29509(2) 0.01313(10) Uani 0.50 1 d P A 2
Fe3A Fe 0.43310(3) 0.30552(2) 0.41238(2) 0.01337(10) Uani 0.50 1 d P A 1
Co3A Co 0.43310(3) 0.30552(2) 0.41238(2) 0.01337(10) Uani 0.50 1 d P A 2
Fe1B Fe 0.03513(3) 0.81651(3) 0.12026(2) 0.01547(10) Uani 1 1 d . B .
Fe2B Fe 0.05307(3) 0.68527(2) 0.09443(2) 0.01306(10) Uani 0.50 1 d P B 1
Co2B Co 0.05307(3) 0.68527(2) 0.09443(2) 0.01306(10) Uani 0.50 1 d P B 2
Fe3B Fe 0.08263(3) 0.68046(2) 0.21274(2) 0.01291(10) Uani 0.50 1 d P B 1
Co3B Co 0.08263(3) 0.68046(2) 0.21274(2) 0.01291(10) Uani 0.50 1 d P B 2

loop_
_atom_site_aniso_label
_atom_site_aniso_U_11
_atom_site_aniso_U_22
_atom_site_aniso_U_33
_atom_site_aniso_U_23
_atom_site_aniso_U_13
_atom_site_aniso_U_12
C3S 0.0295(19) 0.0245(19) 0.0249(19) -0.0039(15) -0.0095(16) -0.0080(16)
C4S 0.0274(19) 0.034(2) 0.034(2) -0.0055(17) 0.0008(16) -0.0112(17)
N2S 0.0363(18) 0.0355(19) 0.0292(18) -0.0105(15) -0.0030(15) -0.0081(15)
C5S 0.034(2) 0.034(2) 0.104(4) -0.024(3) -0.015(3) 0.000(2)
N3S 0.068(3) 0.043(3) 0.236(7) -0.053(4) -0.072(4) 0.008(2)
C6S 0.031(2) 0.075(4) 0.085(4) -0.038(3) -0.009(2) -0.002(2)
C1S 0.0207(17) 0.0244(19) 0.043(2) -0.0116(18) 0.0080(17) -0.0047(15)
C2S 0.033(2) 0.055(3) 0.036(2) -0.014(2) 0.0076(18) -0.008(2)
N1S 0.0305(17) 0.0377(19) 0.040(2) -0.0157(16) 0.0039(15) -0.0075(15)
C1B 0.0144(15) 0.0251(18) 0.0224(18) -0.0083(15) 0.0013(13) -0.0056(14)
C2B 0.0122(14) 0.0220(17) 0.0205(17) -0.0082(14) -0.0003(13) -0.0060(14)
C3B 0.0104(14) 0.0200(17) 0.0199(17) -0.0098(14) 0.0000(12) -0.0028(13)
C4B 0.0139(15) 0.0173(16) 0.0210(17) -0.0069(14) -0.0030(13) -0.0043(13)
C5B 0.0120(14) 0.0198(17) 0.0198(17) -0.0091(14) 0.0011(13) -0.0027(13)
C6B 0.0126(14) 0.0167(16) 0.0130(16) -0.0059(13) -0.0026(12) -0.0012(13)
C7B 0.0126(14) 0.0179(16) 0.0147(16) -0.0031(13) -0.0038(12) 0.0003(13)
C8B 0.0206(16) 0.0175(17) 0.0194(17) -0.0068(14) -0.0041(13) 0.0018(14)
C9B 0.0221(16) 0.0166(16) 0.0172(17) -0.0069(13) -0.0018(13) -0.0035(14)
C10B 0.0141(15) 0.0197(17) 0.0159(16) -0.0039(13) -0.0041(12) -0.0034(14)
C11B 0.0119(14) 0.0170(16) 0.0084(15) -0.0042(12) -0.0035(12) 0.0023(13)
C12B 0.0090(13) 0.0206(17) 0.0191(17) -0.0113(14) 0.0006(12) -0.0040(13)
C13B 0.0137(15) 0.0199(17) 0.0205(17) -0.0057(14) 0.0000(13) -0.0060(14)
C14B 0.0122(15) 0.0228(18) 0.0269(19) -0.0078(15) -0.0033(14) 0.0010(14)
C15B 0.0137(15) 0.0269(18) 0.0275(18) -0.0121(15) 0.0009(14) -0.0084(14)
C16B 0.0175(15) 0.0203(17) 0.0188(17) -0.0081(14) 0.0046(13) -0.0074(14)
C17B 0.0165(15) 0.0193(17) 0.0187(17) -0.0074(14) -0.0031(13) -0.0025(14)
C18B 0.0191(15) 0.0170(16) 0.0147(16) -0.0074(13) -0.0056(13) -0.0011(14)
C19B 0.0196(16) 0.0242(18) 0.0225(18) -0.0073(15) -0.0048(14) -0.0068(15)
C20B 0.0323(19) 0.0240(18) 0.0267(19) -0.0133(16) -0.0056(15) -0.0093(16)
C21B 0.0298(18) 0.0244(19) 0.0258(19) -0.0147(16) -0.0026(15) -0.0016(16)
C22B 0.0207(16) 0.0244(18) 0.0185(17) -0.0083(14) 0.0016(13) -0.0027(15)
C23B 0.0135(14) 0.0191(17) 0.0166(16) -0.0053(13) -0.0051(12) -0.0017(13)
C24B 0.0159(15) 0.0194(17) 0.0165(16) -0.0099(13) 0.0001(13) -0.0051(14)
C25B 0.0210(16) 0.0220(18) 0.0227(18) -0.0132(15) 0.0006(14) -0.0021(15)
C26B 0.0166(16) 0.037(2) 0.032(2) -0.0252(18) 0.0038(15) -0.0045(16)
C27B 0.0277(18) 0.035(2) 0.0263(19) -0.0213(17) 0.0122(15) -0.0180(17)
C28B 0.0337(19) 0.0232(18) 0.0176(18) -0.0077(15) 0.0013(15) -0.0078(16)
C29B 0.0181(16) 0.0196(17) 0.0220(18) -0.0096(14) -0.0012(13) -0.0015(14)
C30B 0.0100(14) 0.0180(16) 0.0160(16) -0.0073(13) 0.0008(12) -0.0006(13)
C31B 0.0142(15) 0.0272(18) 0.0187(17) -0.0085(14) 0.0006(13) -0.0074(14)
C32B 0.0197(16) 0.0283(19) 0.0199(18) -0.0033(15) -0.0004(14) -0.0064(15)
C33B 0.0184(16) 0.033(2) 0.0149(17) -0.0043(15) -0.0041(13) -0.0054(15)
C34B 0.0179(16) 0.0259(18) 0.0216(18) -0.0101(15) -0.0046(14) -0.0045(15)
C35B 0.0134(14) 0.0180(16) 0.0171(16) -0.0077(13) 0.0023(12) -0.0035(13)
C36B 0.0155(15) 0.0204(17) 0.0134(16) -0.0057(13) -0.0010(12) -0.0070(14)
C37B 0.0194(16) 0.0228(18) 0.0184(17) -0.0049(14) -0.0040(13) -0.0039(15)
C38B 0.0203(17) 0.041(2) 0.0241(19) -0.0064(17) -0.0033(14) -0.0127(17)
C39B 0.0319(19) 0.038(2) 0.0230(19) -0.0047(16) -0.0035(15) -0.0227(18)
C40B 0.038(2) 0.0235(18) 0.0192(18) -0.0057(15) -0.0035(15) -0.0154(17)
C41B 0.0199(16) 0.0235(18) 0.0179(17) -0.0076(14) -0.0058(13) -0.0033(15)
C42B 0.0180(16) 0.0198(17) 0.0192(17) -0.0077(14) -0.0015(13) 0.0012(15)
C43B 0.0189(16) 0.0235(18) 0.031(2) -0.0078(15) 0.0001(14) -0.0064(15)
N1B 0.0093(12) 0.0172(14) 0.0195(14) -0.0070(11) -0.0020(10) -0.0024(11)
N2B 0.0130(12) 0.0177(14) 0.0191(14) -0.0061(11) -0.0020(11) -0.0045(11)
N3B 0.0107(12) 0.0187(14) 0.0152(13) -0.0059(11) -0.0027(10) -0.0021(11)
N4B 0.0127(12) 0.0142(13) 0.0160(14) -0.0037(11) -0.0015(10) -0.0009(11)
N5B 0.0136(12) 0.0144(13) 0.0192(14) -0.0055(11) -0.0017(11) -0.0007(11)
N6B 0.0125(12) 0.0168(14) 0.0150(13) -0.0048(11) -0.0044(10) -0.0028(11)
N7B 0.0224(14) 0.0224(15) 0.0282(16) -0.0092(13) -0.0006(12) -0.0051(13)
Cl1B 0.0156(4) 0.0234(4) 0.0294(5) -0.0067(4) -0.0011(3) 0.0016(3)
C1A 0.0113(14) 0.0267(18) 0.0277(18) -0.0123(15) 0.0020(13) -0.0050(14)
C2A 0.0108(14) 0.0232(17) 0.0215(17) -0.0109(14) -0.0014(13) -0.0038(14)
C3A 0.0108(14) 0.0240(18) 0.0191(17) -0.0106(14) 0.0008(12) -0.0042(14)
C4A 0.0096(14) 0.0233(17) 0.0194(17) -0.0086(14) 0.0003(12) -0.0060(13)
C5A 0.0109(14) 0.0236(17) 0.0196(17) -0.0076(14) -0.0015(12) -0.0045(14)
C6A 0.0121(14) 0.0219(17) 0.0139(16) -0.0068(13) -0.0035(12) -0.0040(14)
C7A 0.0118(14) 0.0245(18) 0.0139(16) -0.0066(14) -0.0012(12) 0.0017(14)
C8A 0.0211(16) 0.0149(16) 0.0188(17) -0.0055(14) -0.0028(13) 0.0024(14)
C9A 0.0217(16) 0.0169(16) 0.0160(16) -0.0022(13) -0.0032(13) -0.0047(14)
C10A 0.0158(15) 0.0169(16) 0.0150(16) -0.0046(13) -0.0007(12) -0.0023(14)
C11A 0.0133(14) 0.0163(16) 0.0106(15) -0.0050(13) -0.0030(12) -0.0006(13)
C12A 0.0125(14) 0.0191(16) 0.0175(16) -0.0110(13) 0.0001(12) -0.0038(13)
C13A 0.0149(15) 0.0179(16) 0.0191(17) -0.0079(13) -0.0006(13) -0.0043(14)
C14A 0.0127(15) 0.0247(18) 0.0283(19) -0.0133(15) -0.0033(14) 0.0010(14)
C15A 0.0129(15) 0.0291(19) 0.0287(19) -0.0159(16) 0.0026(14) -0.0061(15)
C16A 0.0192(16) 0.0246(18) 0.0225(17) -0.0129(15) 0.0074(14) -0.0114(15)
C17A 0.0169(15) 0.0180(16) 0.0192(17) -0.0087(14) -0.0019(13) -0.0028(14)
C18A 0.0142(15) 0.0226(17) 0.0144(16) -0.0051(14) 0.0018(13) -0.0024(14)
C19A 0.0210(17) 0.031(2) 0.0250(19) -0.0051(16) 0.0011(14) -0.0118(16)
C20A 0.0283(19) 0.036(2) 0.0237(19) 0.0067(17) -0.0035(15) -0.0129(17)
C21A 0.0230(18) 0.040(2) 0.0202(18) -0.0010(16) -0.0040(15) -0.0088(17)
C22A 0.0159(15) 0.0266(19) 0.0195(18) -0.0059(15) -0.0040(13) -0.0028(15)
C23A 0.0109(14) 0.0192(17) 0.0162(16) -0.0050(13) -0.0002(12) -0.0003(13)
C24A 0.0148(15) 0.0203(17) 0.0146(16) -0.0056(13) -0.0028(12) -0.0048(14)
C25A 0.0180(16) 0.0221(18) 0.0208(18) -0.0056(14) -0.0029(13) -0.0031(14)
C26A 0.0177(16) 0.034(2) 0.0197(18) -0.0071(15) -0.0047(14) -0.0065(16)
C27A 0.0272(18) 0.037(2) 0.0230(18) -0.0104(16) -0.0026(15) -0.0200(17)
C28A 0.0331(19) 0.0250(19) 0.0214(18) -0.0087(15) -0.0016(15) -0.0129(16)
C29A 0.0181(16) 0.0242(18) 0.0166(17) -0.0059(14) -0.0037(13) -0.0044(15)
C30A 0.0142(14) 0.0184(16) 0.0162(16) -0.0080(13) -0.0041(12) -0.0011(13)
C31A 0.0161(15) 0.0236(18) 0.0210(17) -0.0081(14) -0.0043(13) -0.0048(14)
C32A 0.0186(16) 0.0220(18) 0.0270(19) -0.0116(15) -0.0101(14) -0.0011(14)
C33A 0.0194(16) 0.0243(18) 0.0231(18) -0.0138(15) -0.0051(14) -0.0008(15)
C34A 0.0156(15) 0.0227(17) 0.0192(17) -0.0102(14) -0.0022(13) 0.0002(14)
C35A 0.0125(14) 0.0169(16) 0.0165(16) -0.0069(13) -0.0056(12) 0.0033(13)
C36A 0.0170(15) 0.0220(17) 0.0185(17) -0.0129(14) 0.0020(13) -0.0067(14)
C37A 0.0171(15) 0.0209(17) 0.0200(17) -0.0097(14) -0.0017(13) -0.0019(14)
C38A 0.0160(15) 0.0286(19) 0.0277(19) -0.0169(16) -0.0006(14) -0.0046(15)
C39A 0.0219(17) 0.034(2) 0.0226(18) -0.0160(16) 0.0077(14) -0.0138(16)
C40A 0.0318(19) 0.0223(18) 0.0211(18) -0.0104(15) 0.0038(15) -0.0091(16)
C41A 0.0170(15) 0.0184(17) 0.0182(17) -0.0094(14) -0.0039(13) 0.0006(14)
C42A 0.0201(16) 0.0201(17) 0.0196(18) -0.0059(14) -0.0059(14) 0.0001(15)
C43A 0.0317(19) 0.0233(19) 0.036(2) -0.0054(16) -0.0090(16) -0.0109(17)
N1A 0.0088(11) 0.0172(14) 0.0176(14) -0.0062(11) -0.0016(10) -0.0029(11)
N2A 0.0110(12) 0.0215(14) 0.0154(14) -0.0062(11) -0.0008(10) -0.0042(11)
N3A 0.0109(12) 0.0194(14) 0.0182(14) -0.0102(11) -0.0008(10) -0.0018(11)
N4A 0.0114(12) 0.0168(14) 0.0153(13) -0.0064(11) -0.0025(10) -0.0013(11)
N5A 0.0121(12) 0.0188(14) 0.0169(14) -0.0069(11) -0.0011(10) -0.0041(11)
N6A 0.0128(12) 0.0178(14) 0.0182(14) -0.0071(11) 0.0003(10) -0.0027(11)
N7A 0.0207(14) 0.0242(16) 0.0262(16) -0.0083(13) -0.0004(12) -0.0046(13)
Cl1A 0.0150(4) 0.0244(4) 0.0288(5) -0.0078(4) -0.0009(3) 0.0012(3)
Fe1A 0.0121(2) 0.0192(2) 0.0191(2) -0.0074(2) -0.00207(18) -0.00245(19)
Fe2A 0.00980(19) 0.0163(2) 0.0150(2) -0.00780(18) -0.00127(17) -0.00186(18)
Co2A 0.00980(19) 0.0163(2) 0.0150(2) -0.00780(18) -0.00127(17) -0.00186(18)
Fe3A 0.00965(19) 0.0173(2) 0.0143(2) -0.00613(18) -0.00200(17) -0.00291(18)
Co3A 0.00965(19) 0.0173(2) 0.0143(2) -0.00613(18) -0.00200(17) -0.00291(18)
Fe1B 0.0126(2) 0.0160(2) 0.0179(2) -0.00604(19) -0.00201(18) -0.00189(19)
Fe2B 0.00962(19) 0.0157(2) 0.0147(2) -0.00571(18) -0.00220(17) -0.00248(18)
Co2B 0.00962(19) 0.0157(2) 0.0147(2) -0.00571(18) -0.00220(17) -0.00248(18)
Fe3B 0.0105(2) 0.0151(2) 0.0143(2) -0.00651(18) -0.00147(17) -0.00219(18)
Co3B 0.0105(2) 0.0151(2) 0.0143(2) -0.00651(18) -0.00147(17) -0.00219(18)

loop_
_atom_type_symbol
_atom_type_description
_atom_type_scat_dispersion_real
_atom_type_scat_dispersion_imag
_atom_type_scat_source
C C 0.0033 0.0016 'International Tables Vol C Tables 4.2.6.8 and 6.1.1.4'
H H 0.0000 0.0000 'International Tables Vol C Tables 4.2.6.8 and 6.1.1.4'
Fe Fe 0.3463 0.8444 'International Tables Vol C Tables 4.2.6.8 and 6.1.1.4'
Cl Cl 0.1484 0.1585 'International Tables Vol C Tables 4.2.6.8 and 6.1.1.4'
N N 0.0061 0.0033 'International Tables Vol C Tables 4.2.6.8 and 6.1.1.4'
Co Co 0.3494 0.9721 'International Tables Vol C Tables 4.2.6.8 and 6.1.1.4'

loop_
_geom_angle_atom_site_label_1
_geom_angle_atom_site_label_2
_geom_angle_atom_site_label_3
_geom_angle
N2S C3S C4S 178.6(4)
N3S C5S C6S 178.0(7)
N1S C1S C2S 179.2(4)
C4B C2B C3B 112.2(2)
C4B C2B C5B 113.4(3)
C3B C2B C5B 112.2(2)
C4B C2B C1B 107.0(2)
C3B C2B C1B 106.4(2)
C5B C2B C1B 104.9(2)
N1B C3B C2B 113.6(2)
N2B C4B C2B 116.0(2)
N3B C5B C2B 116.8(2)
C7B C6B C11B 121.1(3)
C7B C6B N1B 127.8(3)
C11B C6B N1B 110.9(3)
C6B C7B C8B 118.8(3)
C9B C8B C7B 120.6(3)
C8B C9B C10B 120.8(3)
C11B C10B C9B 119.2(3)
C10B C11B C6B 119.5(3)
C10B C11B N4B 128.1(3)
C6B C11B N4B 111.9(2)
C13B C12B C17B 119.2(3)
C13B C12B N4B 119.5(3)
C17B C12B N4B 121.2(3)
C12B C13B C14B 120.0(3)
C15B C14B C13B 120.9(3)
C14B C15B C16B 119.5(3)
C17B C16B C15B 120.0(3)
C16B C17B C12B 120.5(3)
C19B C18B C23B 120.7(3)
C19B C18B N2B 126.2(3)
C23B C18B N2B 113.1(2)
C20B C19B C18B 119.3(3)
C19B C20B C21B 120.7(3)
C22B C21B C20B 120.5(3)
C21B C22B C23B 119.8(3)
N5B C23B C22B 126.9(3)
N5B C23B C18B 114.2(3)
C22B C23B C18B 118.9(3)
C29B C24B C25B 119.3(3)
C29B C24B N5B 120.0(3)
C25B C24B N5B 120.7(3)
C26B C25B C24B 119.9(3)
C25B C26B C27B 120.5(3)
C28B C27B C26B 119.6(3)
C27B C28B C29B 120.0(3)
C28B C29B C24B 120.6(3)
C31B C30B C35B 121.0(3)
C31B C30B N3B 124.7(3)
C35B C30B N3B 114.3(3)
C30B C31B C32B 119.6(3)
C33B C32B C31B 120.0(3)
C32B C33B C34B 121.0(3)
C33B C34B C35B 119.8(3)
N6B C35B C34B 127.0(3)
N6B C35B C30B 114.5(3)
C34B C35B C30B 118.5(3)
C41B C36B C37B 118.5(3)
C41B C36B N6B 118.6(3)
C37B C36B N6B 122.8(3)
C38B C37B C36B 120.2(3)
C37B C38B C39B 120.4(3)
C38B C39B C40B 119.9(3)
C41B C40B C39B 119.6(3)
C40B C41B C36B 121.3(3)
N7B C42B C43B 178.3(3)
C6B N1B C3B 115.4(2)
C6B N1B Fe3B 111.95(18)
C3B N1B Fe3B 125.29(18)
C6B N1B Fe2B 100.17(16)
C3B N1B Fe2B 121.77(19)
Fe3B N1B Fe2B 72.94(9)
C18B N2B C4B 114.9(2)
C18B N2B Fe3B 112.34(18)
C4B N2B Fe3B 123.80(19)
C18B N2B Fe1B 107.56(18)
C4B N2B Fe1B 113.70(18)
Fe3B N2B Fe1B 77.67(8)
C30B N3B C5B 112.8(2)
C30B N3B Fe2B 111.18(17)
C5B N3B Fe2B 123.68(19)
C30B N3B Fe1B 115.22(19)
C5B N3B Fe1B 110.95(17)
Fe2B N3B Fe1B 78.83(9)
C11B N4B C12B 118.1(2)
C11B N4B Fe3B 109.30(17)
C12B N4B Fe3B 123.19(19)
C11B N4B Fe2B 97.62(17)
C12B N4B Fe2B 128.46(19)
Fe3B N4B Fe2B 69.48(7)
C23B N5B C24B 115.6(2)
C23B N5B Fe3B 115.35(19)
C24B N5B Fe3B 128.70(19)
C35B N6B C36B 120.8(2)
C35B N6B Fe2B 114.17(18)
C36B N6B Fe2B 124.38(19)
C42B N7B Fe1B 170.5(3)
C3A C2A C5A 111.5(2)
C3A C2A C4A 112.8(2)
C5A C2A C4A 113.5(3)
C3A C2A C1A 106.5(2)
C5A C2A C1A 106.5(2)
C4A C2A C1A 105.3(2)
N1A C3A C2A 114.0(2)
N2A C4A C2A 116.7(2)
N3A C5A C2A 115.5(2)
C7A C6A C11A 120.9(3)
C7A C6A N1A 127.6(3)
C11A C6A N1A 111.3(3)
C6A C7A C8A 119.3(3)
C9A C8A C7A 119.9(3)
C8A C9A C10A 121.0(3)
C11A C10A C9A 119.5(3)
C10A C11A C6A 119.2(3)
C10A C11A N4A 128.8(3)
C6A C11A N4A 111.5(2)
C13A C12A C17A 119.2(3)
C13A C12A N4A 119.2(3)
C17A C12A N4A 121.5(3)
C12A C13A C14A 120.3(3)
C15A C14A C13A 120.1(3)
C16A C15A C14A 119.7(3)
C15A C16A C17A 120.7(3)
C16A C17A C12A 119.9(3)
C19A C18A C23A 120.7(3)
C19A C18A N2A 125.0(3)
C23A C18A N2A 114.3(3)
C18A C19A C20A 119.7(3)
C19A C20A C21A 120.2(3)
C22A C21A C20A 120.6(3)
C21A C22A C23A 120.2(3)
N5A C23A C22A 127.1(3)
N5A C23A C18A 114.4(3)
C22A C23A C18A 118.5(3)
C29A C24A C25A 118.1(3)
C29A C24A N5A 118.4(3)
C25A C24A N5A 123.3(3)
C26A C25A C24A 120.6(3)
C25A C26A C27A 120.5(3)
C28A C27A C26A 119.5(3)
C27A C28A C29A 120.3(3)
C28A C29A C24A 120.9(3)
C31A C30A C35A 120.7(3)
C31A C30A N3A 125.8(3)
C35A C30A N3A 113.5(2)
C32A C31A C30A 119.4(3)
C31A C32A C33A 120.7(3)
C34A C33A C32A 120.3(3)
C33A C34A C35A 120.2(3)
N6A C35A C34A 126.8(3)
N6A C35A C30A 114.5(3)
C34A C35A C30A 118.7(3)
C41A C36A C37A 119.4(3)
C41A C36A N6A 120.0(3)
C37A C36A N6A 120.6(3)
C38A C37A C36A 120.3(3)
C37A C38A C39A 120.1(3)
C40A C39A C38A 119.5(3)
C39A C40A C41A 120.3(3)
C36A C41A C40A 120.4(3)
N7A C42A C43A 178.6(4)
C6A N1A C3A 115.9(2)
C6A N1A Fe2A 111.70(18)
C3A N1A Fe2A 124.94(18)
C6A N1A Fe3A 100.44(16)
C3A N1A Fe3A 121.87(19)
Fe2A N1A Fe3A 72.50(9)
C18A N2A C4A 113.1(2)
C18A N2A Fe3A 110.72(17)
C4A N2A Fe3A 123.14(19)
C18A N2A Fe1A 114.95(19)
C4A N2A Fe1A 111.16(17)
Fe3A N2A Fe1A 79.62(9)
C30A N3A C5A 114.7(2)
C30A N3A Fe2A 111.86(18)
C5A N3A Fe2A 124.8(2)
C30A N3A Fe1A 106.94(18)
C5A N3A Fe1A 112.98(18)
Fe2A N3A Fe1A 78.73(8)
C11A N4A C12A 118.2(2)
C11A N4A Fe2A 109.48(17)
C12A N4A Fe2A 123.49(19)
C11A N4A Fe3A 98.06(17)
C12A N4A Fe3A 127.21(19)
Fe2A N4A Fe3A 69.46(8)
C23A N5A C24A 120.3(2)
C23A N5A Fe3A 114.39(18)
C24A N5A Fe3A 124.64(19)
C35A N6A C36A 116.4(2)
C35A N6A Fe2A 114.34(19)
C36A N6A Fe2A 128.80(19)
C42A N7A Fe1A 170.5(3)
N2A Fe1A N3A 97.80(10)
N2A Fe1A N7A 92.43(10)
N3A Fe1A N7A 92.57(10)
N2A Fe1A Cl1A 137.05(7)
N3A Fe1A Cl1A 123.60(7)
N7A Fe1A Cl1A 96.23(8)
N2A Fe1A Fe2A 90.79(7)
N3A Fe1A Fe2A 47.74(7)
N7A Fe1A Fe2A 140.21(7)
Cl1A Fe1A Fe2A 107.95(3)
N2A Fe1A Fe3A 47.54(7)
N3A Fe1A Fe3A 89.84(7)
N7A Fe1A Fe3A 139.77(8)
Cl1A Fe1A Fe3A 115.46(3)
Fe2A Fe1A Fe3A 53.58(2)
N6A Fe2A N3A 85.45(10)
N6A Fe2A N1A 160.58(11)
N3A Fe2A N1A 95.57(10)
N6A Fe2A N4A 108.57(10)
N3A Fe2A N4A 157.13(10)
N1A Fe2A N4A 77.26(9)
N6A Fe2A Fe3A 144.41(8)
N3A Fe2A Fe3A 102.30(8)
N1A Fe2A Fe3A 54.30(7)
N4A Fe2A Fe3A 55.80(7)
N6A Fe2A Fe1A 96.67(8)
N3A Fe2A Fe1A 53.53(7)
N1A Fe2A Fe1A 99.50(7)
N4A Fe2A Fe1A 105.70(7)
Fe3A Fe2A Fe1A 63.44(2)
N5A Fe3A N2A 86.05(10)
N5A Fe3A N1A 148.42(11)
N2A Fe3A N1A 97.71(10)
N5A Fe3A N4A 111.57(10)
N2A Fe3A N4A 155.99(10)
N1A Fe3A N4A 76.04(9)
N5A Fe3A Fe2A 156.19(8)
N2A Fe3A Fe2A 102.78(7)
N1A Fe3A Fe2A 53.20(7)
N4A Fe3A Fe2A 54.74(7)
N5A Fe3A Fe1A 108.46(8)
N2A Fe3A Fe1A 52.83(8)
N1A Fe3A Fe1A 98.42(7)
N4A Fe3A Fe1A 104.54(7)
Fe2A Fe3A Fe1A 62.984(18)
N3B Fe1B N2B 97.84(10)
N3B Fe1B N7B 92.28(10)
N2B Fe1B N7B 92.08(10)
N3B Fe1B Cl1B 133.62(7)
N2B Fe1B Cl1B 126.60(7)
N7B Fe1B Cl1B 97.99(8)
N3B Fe1B Fe3B 91.21(7)
N2B Fe1B Fe3B 48.23(6)
N7B Fe1B Fe3B 140.22(8)
Cl1B Fe1B Fe3B 107.84(3)
N3B Fe1B Fe2B 47.77(7)
N2B Fe1B Fe2B 90.80(7)
N7B Fe1B Fe2B 139.92(8)
Cl1B Fe1B Fe2B 111.96(3)
Fe3B Fe1B Fe2B 54.20(2)
N6B Fe2B N3B 85.80(10)
N6B Fe2B N1B 148.92(11)
N3B Fe2B N1B 97.47(10)
N6B Fe2B N4B 111.99(10)
N3B Fe2B N4B 155.71(10)
N1B Fe2B N4B 76.05(10)
N6B Fe2B Fe3B 156.10(8)
N3B Fe2B Fe3B 102.59(7)
N1B Fe2B Fe3B 53.07(7)
N4B Fe2B Fe3B 54.64(7)
N6B Fe2B Fe1B 108.01(8)
N3B Fe2B Fe1B 53.40(7)
N1B Fe2B Fe1B 98.39(7)
N4B Fe2B Fe1B 103.78(7)
Fe3B Fe2B Fe1B 62.634(18)
N5B Fe3B N2B 84.63(10)
N5B Fe3B N1B 161.43(11)
N2B Fe3B N1B 96.00(10)
N5B Fe3B N4B 108.66(10)
N2B Fe3B N4B 157.35(10)
N1B Fe3B N4B 77.27(10)
N5B Fe3B Fe2B 144.01(8)
N2B Fe3B Fe2B 102.58(8)
N1B Fe3B Fe2B 53.98(7)
N4B Fe3B Fe2B 55.88(7)
N5B Fe3B Fe1B 95.96(8)
N2B Fe3B Fe1B 54.11(7)
N1B Fe3B Fe1B 99.42(8)
N4B Fe3B Fe1B 105.13(7)
Fe2B Fe3B Fe1B 63.17(2)

loop_
_geom_bond_atom_site_label_1
_geom_bond_atom_site_label_2
_geom_bond_distance
C3S N2S 1.134(4)
C3S C4S 1.467(5)
C5S N3S 1.119(5)
C5S C6S 1.426(6)
C1S N1S 1.146(4)
C1S C2S 1.461(5)
C1B C2B 1.545(4)
C2B C4B 1.521(4)
C2B C3B 1.526(4)
C2B C5B 1.538(4)
C3B N1B 1.458(3)
C4B N2B 1.478(3)
C5B N3B 1.488(3)
C6B C7B 1.379(4)
C6B C11B 1.408(4)
C6B N1B 1.428(4)
C7B C8B 1.396(4)
C8B C9B 1.378(4)
C9B C10B 1.398(4)
C10B C11B 1.385(4)
C11B N4B 1.429(4)
C12B C13B 1.385(4)
C12B C17B 1.392(4)
C12B N4B 1.430(3)
C13B C14B 1.388(4)
C14B C15B 1.376(4)
C15B C16B 1.389(4)
C16B C17B 1.385(4)
C18B C19B 1.389(4)
C18B C23B 1.414(4)
C18B N2B 1.416(4)
C19B C20B 1.383(4)
C20B C21B 1.390(4)
C21B C22B 1.388(4)
C22B C23B 1.400(4)
C23B N5B 1.386(4)
C24B C29B 1.385(4)
C24B C25B 1.395(4)
C24B N5B 1.434(4)
C25B C26B 1.382(4)
C26B C27B 1.387(5)
C27B C28B 1.383(5)
C28B C29B 1.384(4)
C30B C31B 1.384(4)
C30B C35B 1.413(4)
C30B N3B 1.424(4)
C31B C32B 1.398(4)
C32B C33B 1.384(4)
C33B C34B 1.387(4)
C34B C35B 1.407(4)
C35B N6B 1.382(4)
C36B C41B 1.388(4)
C36B C37B 1.403(4)
C36B N6B 1.416(3)
C37B C38B 1.383(4)
C38B C39B 1.384(5)
C39B C40B 1.386(5)
C40B C41B 1.383(4)
C42B N7B 1.138(4)
C42B C43B 1.442(4)
N1B Fe3B 1.923(2)
N1B Fe2B 1.946(2)
N2B Fe3B 1.923(2)
N2B Fe1B 2.088(2)
N3B Fe2B 1.910(2)
N3B Fe1B 2.071(2)
N4B Fe3B 2.003(2)
N4B Fe2B 2.033(2)
N5B Fe3B 1.853(3)
N6B Fe2B 1.867(2)
N7B Fe1B 2.122(3)
Cl1B Fe1B 2.2356(9)
C1A C2A 1.543(4)
C2A C3A 1.521(4)
C2A C5A 1.529(4)
C2A C4A 1.537(4)
C3A N1A 1.459(3)
C4A N2A 1.491(3)
C5A N3A 1.477(3)
C6A C7A 1.376(4)
C6A C11A 1.412(4)
C6A N1A 1.420(4)
C7A C8A 1.395(4)
C8A C9A 1.385(4)
C9A C10A 1.390(4)
C10A C11A 1.385(4)
C11A N4A 1.428(4)
C12A C13A 1.386(4)
C12A C17A 1.397(4)
C12A N4A 1.435(3)
C13A C14A 1.396(4)
C14A C15A 1.382(4)
C15A C16A 1.378(4)
C16A C17A 1.388(4)
C18A C19A 1.384(4)
C18A C23A 1.414(4)
C18A N2A 1.432(4)
C19A C20A 1.388(4)
C20A C21A 1.393(4)
C21A C22A 1.378(4)
C22A C23A 1.407(4)
C23A N5A 1.383(4)
C24A C29A 1.392(4)
C24A C25A 1.404(4)
C24A N5A 1.414(3)
C25A C26A 1.380(4)
C26A C27A 1.384(5)
C27A C28A 1.381(4)
C28A C29A 1.388(4)
C30A C31A 1.393(4)
C30A C35A 1.411(4)
C30A N3A 1.414(4)
C31A C32A 1.382(4)
C32A C33A 1.389(4)
C33A C34A 1.386(4)
C34A C35A 1.400(4)
C35A N6A 1.392(4)
C36A C41A 1.384(4)
C36A C37A 1.389(4)
C36A N6A 1.432(4)
C37A C38A 1.387(4)
C38A C39A 1.391(4)
C39A C40A 1.383(4)
C40A C41A 1.387(4)
C42A N7A 1.134(4)
C42A C43A 1.454(4)
N1A Fe2A 1.925(2)
N1A Fe3A 1.953(2)
N2A Fe3A 1.912(2)
N2A Fe1A 2.065(2)
N3A Fe2A 1.916(2)
N3A Fe1A 2.082(2)
N4A Fe2A 2.000(2)
N4A Fe3A 2.026(2)
N5A Fe3A 1.859(2)
N6A Fe2A 1.853(2)
N7A Fe1A 2.134(3)
Cl1A Fe1A 2.2393(9)
Fe1A Fe2A 2.5391(7)
Fe1A Fe3A 2.5493(8)
Fe2A Fe3A 2.2934(7)
Fe1B Fe3B 2.5185(7)
Fe1B Fe2B 2.5306(7)
Fe2B Fe3B 2.2999(7)
